data_7206780
loop_
_publ_author_name
'Pachfule, Pradip'
'Chen, Yifei'
'Jiang, Jianwen'
'Banerjee, Rahul'

_publ_section_title
;
 Experimental and computational approach of understanding the gas
 adsorption in amino functionalized interpenetrated metal organic
 frameworks (MOFs)
;
_journal_issue 44
_journal_name_full 'Journal of Materials Chemistry'
_journal_page_first 17737
_journal_paper_doi 10.1039/c1jm13762j
_journal_volume 21
_journal_year 2011
_chemical_formula_moiety 'C12 H10 Cd N4 O4'
_chemical_formula_sum 'C12 H10 Cd N4 O4'
_chemical_formula_weight 386.65
_chemical_name_systematic
;
?
;
_space_group_IT_number 70
_symmetry_cell_setting orthorhombic
_symmetry_space_group_name_Hall '-F 2uv 2vw'
_symmetry_space_group_name_H-M 'F d d d :2'
_atom_sites_solution_hydrogens geom
_atom_sites_solution_primary direct
_atom_sites_solution_secondary difmap
_audit_creation_method SHELXL-97
_cell_angle_alpha 90.00
_cell_angle_beta 90.00
_cell_angle_gamma 90.00
_cell_formula_units_Z 16
_cell_length_a 12.869(5)
_cell_length_b 23.643(10)
_cell_length_c 24.900(11)
_cell_measurement_reflns_used 5973
_cell_measurement_temperature 293(2)
_cell_measurement_theta_max 28.22
_cell_measurement_theta_min 2.37
_cell_volume 7576(5)
_computing_cell_refinement 'Bruker SMART'
_computing_data_collection 'Bruker SMART'
_computing_data_reduction 'Bruker SAINT'
_computing_molecular_graphics 'Bruker SHELXTL'
_computing_publication_material 'Bruker SHELXTL'
_computing_structure_refinement 'Bruker SHELXTL'
_computing_structure_solution 'Bruker SHELXTL'
_diffrn_ambient_temperature 293(2)
_diffrn_measured_fraction_theta_full 0.977
_diffrn_measured_fraction_theta_max 0.977
_diffrn_radiation_monochromator graphite
_diffrn_radiation_source 'fine-focus sealed tube'
_diffrn_radiation_type MoK\a
_diffrn_radiation_wavelength 0.71073
_diffrn_reflns_av_R_equivalents 0.0934
_diffrn_reflns_av_sigmaI/netI 0.1045
_diffrn_reflns_limit_h_max 16
_diffrn_reflns_limit_h_min -17
_diffrn_reflns_limit_k_max 30
_diffrn_reflns_limit_k_min -30
_diffrn_reflns_limit_l_max 32
_diffrn_reflns_limit_l_min -32
_diffrn_reflns_number 20674
_diffrn_reflns_theta_full 28.24
_diffrn_reflns_theta_max 28.24
_diffrn_reflns_theta_min 1.98
_exptl_absorpt_coefficient_mu 1.168
_exptl_absorpt_correction_T_max 0.8787
_exptl_absorpt_correction_T_min 0.7076
_exptl_absorpt_correction_type multi-scan
_exptl_absorpt_process_details 'Blessing, Acta Cryst. (1995) A51 33-58'
_exptl_crystal_colour Colorless
_exptl_crystal_density_diffrn 1.356
_exptl_crystal_density_method 'not measured'
_exptl_crystal_description Plate
_exptl_crystal_F_000 3864
_exptl_crystal_size_max 0.28
_exptl_crystal_size_mid 0.24
_exptl_crystal_size_min 0.18
_refine_diff_density_max 1.765
_refine_diff_density_min -1.397
_refine_diff_density_rms 0.259
_refine_ls_extinction_method none
_refine_ls_goodness_of_fit_ref 1.165
_refine_ls_hydrogen_treatment constr
_refine_ls_matrix_type full
_refine_ls_number_parameters 99
_refine_ls_number_reflns 2296
_refine_ls_number_restraints 0
_refine_ls_restrained_S_all 1.165
_refine_ls_R_factor_all 0.0682
_refine_ls_R_factor_gt 0.0653
_refine_ls_shift/su_max 0.003
_refine_ls_shift/su_mean 0.001
_refine_ls_structure_factor_coef Fsqd
_refine_ls_weighting_details 'calc w=1/[\s^2^(Fo^2^)+(0.0878P)^2^+45.3945P] where P=(Fo^2^+2Fc^2^)/3'
_refine_ls_weighting_scheme calc
_refine_ls_wR_factor_gt 0.1824
_refine_ls_wR_factor_ref 0.1861
_reflns_number_gt 2076
_reflns_number_total 2296
_reflns_threshold_expression >2sigma(I)
_cod_data_source_file c1jm13762j.txt
_cod_data_source_block Cd-ANIC-1
_cod_depositor_comments
;
The following automatic conversions were performed:

'_symmetry_cell_setting' value 'Orthorhombic' changed to
'orthorhombic' according to
/home/saulius/struct/CIF-dictionaries/cif_core.dic dictionary named
'cif_core.dic' version 2.4.1 from 2010-06-29.

Automatic conversion script
Id: cif_fix_values 1715 2011-07-08 13:25:40Z adriana 
;
_cod_original_sg_symbol_H-M Fddd
_cod_database_code 7206780

loop_
_symmetry_equiv_pos_as_xyz
'x, y, z'
'-x+1/4, -y+1/4, z'
'x, -y+1/4, -z+1/4'
'-x+1/4, y, -z+1/4'
'x, y+1/2, z+1/2'
'-x+1/4, -y+3/4, z+1/2'
'x, -y+3/4, -z+3/4'
'-x+1/4, y+1/2, -z+3/4'
'x+1/2, y, z+1/2'
'-x+3/4, -y+1/4, z+1/2'
'x+1/2, -y+1/4, -z+3/4'
'-x+3/4, y, -z+3/4'
'x+1/2, y+1/2, z'
'-x+3/4, -y+3/4, z'
'x+1/2, -y+3/4, -z+1/4'
'-x+3/4, y+1/2, -z+1/4'
'-x, -y, -z'
'x-1/4, y-1/4, -z'
'-x, y-1/4, z-1/4'
'x-1/4, -y, z-1/4'
'-x, -y+1/2, -z+1/2'
'x-1/4, y+1/4, -z+1/2'
'-x, y+1/4, z+1/4'
'x-1/4, -y+1/2, z+1/4'
'-x+1/2, -y, -z+1/2'
'x+1/4, y-1/4, -z+1/2'
'-x+1/2, y-1/4, z+1/4'
'x+1/4, -y, z+1/4'
'-x+1/2, -y+1/2, -z'
'x+1/4, y+1/4, -z'
'-x+1/2, y+1/4, z-1/4'
'x+1/4, -y+1/2, z-1/4'

loop_
_atom_site_label
_atom_site_type_symbol
_atom_site_fract_x
_atom_site_fract_y
_atom_site_fract_z
_atom_site_U_iso_or_equiv
_atom_site_adp_type
_atom_site_occupancy
_atom_site_symmetry_multiplicity
_atom_site_calc_flag
_atom_site_refinement_flags
C1 C 0.4329(3) 0.16316(18) -0.0468(2) 0.0310(9) Uani 1 1 d .
C2 C 0.4733(3) 0.20260(18) -0.00430(17) 0.0319(9) Uani 1 1 d .
C3 C 0.5794(4) 0.2053(2) 0.0068(2) 0.0416(11) Uani 1 1 d .
H3 H 0.6270 0.1827 -0.0113 0.050 Uiso 1 1 calc R
C4 C 0.6102(3) 0.2429(3) 0.0454(3) 0.0451(14) Uani 1 1 d .
H4 H 0.6811 0.2464 0.0519 0.054 Uiso 1 1 calc R
C5 C 0.4429(3) 0.27088(18) 0.06552(19) 0.0340(9) Uani 1 1 d .
C6 C 0.4051(3) 0.2345(2) 0.0251(2) 0.0374(10) Uani 1 1 d .
H6 H 0.3341 0.2321 0.0185 0.045 Uiso 1 1 calc R
Cd1 Cd 0.3750 0.092122(16) -0.1250 0.0242(2) Uani 1 2 d S
N1 N 0.5449(3) 0.27523(15) 0.07489(16) 0.0337(8) Uani 1 1 d .
N2 N 0.3780(3) 0.3014(3) 0.0967(3) 0.0582(17) Uani 1 1 d .
H2A H 0.4025 0.3410 0.0987 0.087 Uiso 1 1 d .
H2B H 0.3170 0.3025 0.0840 0.087 Uiso 1 1 d .
O1 O 0.3386(3) 0.16495(17) -0.05967(17) 0.0468(10) Uani 1 1 d .
O2 O 0.4960(3) 0.12917(13) -0.06815(15) 0.0338(7) Uani 1 1 d .

loop_
_atom_site_aniso_label
_atom_site_aniso_U_11
_atom_site_aniso_U_22
_atom_site_aniso_U_33
_atom_site_aniso_U_23
_atom_site_aniso_U_13
_atom_site_aniso_U_12
C1 0.028(2) 0.039(2) 0.026(2) -0.0066(16) -0.0042(16) -0.0012(15)
C2 0.0294(18) 0.036(2) 0.030(2) -0.0104(17) -0.0027(15) -0.0001(16)
C3 0.030(2) 0.052(3) 0.043(3) -0.021(2) -0.0027(18) 0.0065(18)
C4 0.0245(19) 0.061(3) 0.050(3) -0.028(3) -0.0062(18) 0.0077(19)
C5 0.031(2) 0.035(2) 0.036(2) -0.0099(18) -0.0038(17) 0.0033(16)
C6 0.0253(18) 0.045(2) 0.042(3) -0.015(2) -0.0042(18) 0.0031(17)
Cd1 0.0275(3) 0.0264(3) 0.0188(3) 0.000 -0.00108(11) 0.000
N1 0.0295(17) 0.0375(19) 0.034(2) -0.0115(15) -0.0032(14) 0.0036(14)
N2 0.029(2) 0.071(4) 0.074(4) -0.044(3) -0.0039(18) 0.0091(17)
O1 0.0298(17) 0.062(2) 0.049(2) -0.0265(18) -0.0075(17) 0.0029(15)
O2 0.0301(15) 0.0398(17) 0.0316(19) -0.0121(12) -0.0032(13) 0.0036(11)

loop_
_atom_type_symbol
_atom_type_description
_atom_type_scat_dispersion_real
_atom_type_scat_dispersion_imag
_atom_type_scat_source
C C 0.0033 0.0016 'International Tables Vol C Tables 4.2.6.8 and 6.1.1.4'
Cd Cd -0.8075 1.2024 'International Tables Vol C Tables 4.2.6.8 and 6.1.1.4'
N N 0.0061 0.0033 'International Tables Vol C Tables 4.2.6.8 and 6.1.1.4'
O O 0.0106 0.0060 'International Tables Vol C Tables 4.2.6.8 and 6.1.1.4'
H H 0.0000 0.0000 'International Tables Vol C Tables 4.2.6.8 and 6.1.1.4'

loop_
_geom_angle_atom_site_label_1
_geom_angle_atom_site_label_2
_geom_angle_atom_site_label_3
_geom_angle
_geom_angle_site_symmetry_1
_geom_angle_site_symmetry_3
O1 C1 O2 122.4(4) . .
O1 C1 C2 119.6(4) . .
O2 C1 C2 118.0(4) . .
C6 C2 C3 119.7(4) . .
C6 C2 C1 119.8(4) . .
C3 C2 C1 120.4(4) . .
C4 C3 C2 117.0(4) . .
C4 C3 H3 121.5 . .
C2 C3 H3 121.5 . .
N1 C4 C3 124.6(4) . .
N1 C4 H4 117.7 . .
C3 C4 H4 117.7 . .
N1 C5 N2 117.8(4) . .
N1 C5 C6 120.7(4) . .
N2 C5 C6 121.5(4) . .
C2 C6 C5 119.8(4) . .
C2 C6 H6 120.1 . .
C5 C6 H6 120.1 . .
N1 Cd1 N1 91.3(2) 19_655 18
N1 Cd1 O2 107.45(12) 19_655 .
N1 Cd1 O2 103.73(14) 18 .
N1 Cd1 O2 103.73(14) 19_655 12_554
N1 Cd1 O2 107.45(12) 18 12_554
O2 Cd1 O2 134.80(16) . 12_554
N1 Cd1 O1 163.38(13) 19_655 .
N1 Cd1 O1 92.21(15) 18 .
O2 Cd1 O1 55.96(12) . .
O2 Cd1 O1 90.68(14) 12_554 .
N1 Cd1 O1 92.21(15) 19_655 12_554
N1 Cd1 O1 163.38(13) 18 12_554
O2 Cd1 O1 90.68(14) . 12_554
O2 Cd1 O1 55.95(12) 12_554 12_554
O1 Cd1 O1 89.0(2) . 12_554
N1 Cd1 C1 99.43(15) 19_655 12_554
N1 Cd1 C1 135.46(13) 18 12_554
O2 Cd1 C1 113.63(13) . 12_554
O2 Cd1 C1 28.02(13) 12_554 12_554
O1 Cd1 C1 89.37(17) . 12_554
O1 Cd1 C1 27.95(15) 12_554 12_554
C5 N1 C4 118.2(4) . .
C5 N1 Cd1 126.7(3) . 30
C4 N1 Cd1 114.3(3) . 30
C5 N2 H2A 109.7 . .
C5 N2 H2B 112.0 . .
H2A N2 H2B 106.7 . .
C1 O1 Cd1 87.8(3) . .
C1 O2 Cd1 93.9(3) . .

loop_
_geom_bond_atom_site_label_1
_geom_bond_atom_site_label_2
_geom_bond_distance
_geom_bond_site_symmetry_2
C1 O1 1.256(6) .
C1 O2 1.261(6) .
C1 C2 1.502(6) .
C2 C6 1.369(6) .
C2 C3 1.395(6) .
C3 C4 1.368(7) .
C3 H3 0.9300 .
C4 N1 1.353(6) .
C4 H4 0.9300 .
C5 N1 1.337(5) .
C5 N2 1.350(6) .
C5 C6 1.410(6) .
C6 H6 0.9300 .
Cd1 N1 2.263(4) 19_655
Cd1 N1 2.263(4) 18
Cd1 O2 2.279(3) .
Cd1 O2 2.280(3) 12_554
Cd1 O1 2.415(4) .
Cd1 O1 2.415(4) 12_554
Cd1 C1 2.678(4) 12_554
N1 Cd1 2.263(4) 30
N2 H2A 0.9892 .
N2 H2B 0.8465 .

loop_
_geom_torsion_atom_site_label_1
_geom_torsion_atom_site_label_2
_geom_torsion_atom_site_label_3
_geom_torsion_atom_site_label_4
_geom_torsion
_geom_torsion_site_symmetry_1
_geom_torsion_site_symmetry_4
O1 C1 C2 C6 9.1(7) . .
O2 C1 C2 C6 -170.9(5) . .
O1 C1 C2 C3 -173.4(5) . .
O2 C1 C2 C3 6.6(7) . .
C6 C2 C3 C4 -3.4(8) . .
C1 C2 C3 C4 179.1(5) . .
C2 C3 C4 N1 3.1(10) . .
C3 C2 C6 C5 1.6(8) . .
C1 C2 C6 C5 179.1(5) . .
N1 C5 C6 C2 0.9(8) . .
N2 C5 C6 C2 -177.5(6) . .
N2 C5 N1 C4 177.1(6) . .
C6 C5 N1 C4 -1.4(8) . .
N2 C5 N1 Cd1 -14.4(7) . 30
C6 C5 N1 Cd1 167.0(4) . 30
C3 C4 N1 C5 -0.6(9) . .
C3 C4 N1 Cd1 -170.5(5) . 30
O2 C1 O1 Cd1 -1.8(5) . .
C2 C1 O1 Cd1 178.3(4) . .
N1 Cd1 O1 C1 4.0(7) 19_655 .
N1 Cd1 O1 C1 106.1(3) 18 .
O2 Cd1 O1 C1 1.0(3) . .
O2 Cd1 O1 C1 -146.4(3) 12_554 .
O1 Cd1 O1 C1 -90.5(3) 12_554 .
C1 Cd1 O1 C1 -118.4(3) 12_554 .
O1 C1 O2 Cd1 1.9(5) . .
C2 C1 O2 Cd1 -178.2(4) . .
N1 Cd1 O2 C1 179.9(3) 19_655 .
N1 Cd1 O2 C1 -84.3(3) 18 .
O2 Cd1 O2 C1 48.4(3) 12_554 .
O1 Cd1 O2 C1 -1.0(3) . .
O1 Cd1 O2 C1 87.4(3) 12_554 .
C1 Cd1 O2 C1 70.9(4) 12_554 .
